data_1556405
loop_
_publ_author_name
'Kuang, Jinqiang'
'Chen, Bo'
'Ma, Shengming'

_publ_section_title
;
 Copper-mediated efficient three-component synthesis of 1,2,4-triazoles
 from amines and nitriles
;
_journal_issue 2
_journal_name_full 'Org. Chem. Front.'
_journal_page_first 186
_journal_paper_doi 10.1039/C4QO00007B
_journal_volume 1
_journal_year 2014
_chemical_formula_sum 'C21 H16 I N3'
_chemical_formula_weight 437.27
_space_group_IT_number 14
_space_group_name_Hall '-P 2ybc'
_space_group_name_H-M_alt 'P 1 21/c 1'
_symmetry_cell_setting monoclinic
_symmetry_space_group_name_H-M 'P 1 21/c 1'
_atom_sites_solution_hydrogens geom
_atom_sites_solution_primary direct
_atom_sites_solution_secondary difmap
_audit_creation_method SHELXL-97
_cell_angle_alpha 90.00
_cell_angle_beta 110.387(2)
_cell_angle_gamma 90.00
_cell_formula_units_Z 4
_cell_length_a 12.2051(11)
_cell_length_b 18.0249(18)
_cell_length_c 8.7754(8)
_cell_measurement_reflns_used 2837
_cell_measurement_temperature 293(2)
_cell_measurement_theta_max 46.475
_cell_measurement_theta_min 4.520
_cell_volume 1809.6(3)
_computing_cell_refinement 'Bruker SMART'
_computing_data_collection 'Bruker SMART'
_computing_data_reduction 'Bruker SHELXTL'
_computing_molecular_graphics 'Bruker SHELXTL'
_computing_publication_material 'Bruker SHELXTL'
_computing_structure_refinement 'SHELXL-97 (Sheldrick, 1997)'
_computing_structure_solution 'SHELXS-97 (Sheldrick, 1990)'
_diffrn_ambient_temperature 293(2)
_diffrn_measured_fraction_theta_full 1.000
_diffrn_measured_fraction_theta_max 1.000
_diffrn_measurement_device_type 'CCD area detector'
_diffrn_measurement_method 'phi and omega scans'
_diffrn_radiation_monochromator graphite
_diffrn_radiation_source 'fine-focus sealed tube'
_diffrn_radiation_type MoK\a
_diffrn_radiation_wavelength 0.71073
_diffrn_reflns_av_R_equivalents 0.0334
_diffrn_reflns_av_sigmaI/netI 0.0337
_diffrn_reflns_limit_h_max 15
_diffrn_reflns_limit_h_min -11
_diffrn_reflns_limit_k_max 17
_diffrn_reflns_limit_k_min -22
_diffrn_reflns_limit_l_max 10
_diffrn_reflns_limit_l_min -10
_diffrn_reflns_number 10832
_diffrn_reflns_theta_full 26.00
_diffrn_reflns_theta_max 26.00
_diffrn_reflns_theta_min 1.78
_exptl_absorpt_coefficient_mu 1.777
_exptl_absorpt_correction_T_max 1.00000
_exptl_absorpt_correction_T_min 0.50254
_exptl_absorpt_correction_type empirical
_exptl_absorpt_process_details sadabs
_exptl_crystal_colour colorless
_exptl_crystal_density_diffrn 1.605
_exptl_crystal_density_method 'not measured'
_exptl_crystal_description prismatic
_exptl_crystal_F_000 864
_exptl_crystal_size_max 0.213
_exptl_crystal_size_mid 0.154
_exptl_crystal_size_min 0.117
_refine_diff_density_max 0.632
_refine_diff_density_min -0.770
_refine_diff_density_rms 0.071
_refine_ls_extinction_method none
_refine_ls_goodness_of_fit_ref 1.020
_refine_ls_hydrogen_treatment constr
_refine_ls_matrix_type full
_refine_ls_number_parameters 226
_refine_ls_number_reflns 3550
_refine_ls_number_restraints 0
_refine_ls_restrained_S_all 1.020
_refine_ls_R_factor_all 0.0543
_refine_ls_R_factor_gt 0.0392
_refine_ls_shift/su_max 0.003
_refine_ls_shift/su_mean 0.000
_refine_ls_structure_factor_coef Fsqd
_refine_ls_weighting_details 'calc w=1/[\s^2^(Fo^2^)+(0.0547P)^2^+0.6724P] where P=(Fo^2^+2Fc^2^)/3'
_refine_ls_weighting_scheme calc
_refine_ls_wR_factor_gt 0.0975
_refine_ls_wR_factor_ref 0.1069
_reflns_number_gt 2687
_reflns_number_total 3550
_reflns_threshold_expression >2sigma(I)
_cod_data_source_file c4qo00007b.txt
_cod_data_source_block cd213697
_cod_depositor_comments
;
The following automatic conversions were performed:

data item '_symmetry_cell_setting' value 'Monoclinic' was changed to
'monoclinic' in accordance with the
/home/saulius/struct/COD-crude-data/automatic-downloads/DataCite-retrospective/RSC/depositions/lib/dictionaries/cif_core.dic
dictionary named 'cif_core.dic' version 2.4.2 last updated on
2011-04-26.

Automatic conversion script
Id: cif_fix_values 6909 2019-04-08 15:41:33Z antanas 
;
_cod_original_sg_symbol_H-M P2(1)/c
_cod_database_code 1556405

loop_
_symmetry_equiv_pos_as_xyz
'x, y, z'
'-x, y+1/2, -z+1/2'
'-x, -y, -z'
'x, -y-1/2, z-1/2'

loop_
_atom_site_label
_atom_site_type_symbol
_atom_site_fract_x
_atom_site_fract_y
_atom_site_fract_z
_atom_site_U_iso_or_equiv
_atom_site_adp_type
_atom_site_occupancy
_atom_site_symmetry_multiplicity
_atom_site_calc_flag
_atom_site_refinement_flags
I1 I 1.09581(2) 0.509381(17) 1.29435(4) 0.07720(16) Uani 1 1 d .
N1 N 0.6992(2) 0.61822(14) 0.7961(3) 0.0421(6) Uani 1 1 d .
N2 N 0.5439(2) 0.68719(14) 0.7486(3) 0.0434(6) Uani 1 1 d .
N3 N 0.6079(2) 0.69982(15) 0.9071(3) 0.0468(6) Uani 1 1 d .
C1 C 0.8799(3) 0.59724(19) 1.1114(4) 0.0463(7) Uani 1 1 d .
H1 H 0.8772 0.5650 1.0275 0.056 Uiso 1 1 calc R
C2 C 0.9676(3) 0.59067(19) 1.2600(4) 0.0473(8) Uani 1 1 d .
C3 C 0.9730(3) 0.6377(2) 1.3868(4) 0.0574(9) Uani 1 1 d .
H3 H 1.0319 0.6327 1.4876 0.069 Uiso 1 1 calc R
C4 C 0.8895(3) 0.6922(2) 1.3608(4) 0.0626(10) Uani 1 1 d .
H4 H 0.8927 0.7245 1.4448 0.075 Uiso 1 1 calc R
C5 C 0.8018(3) 0.6997(2) 1.2130(4) 0.0545(9) Uani 1 1 d .
H5 H 0.7462 0.7370 1.1976 0.065 Uiso 1 1 calc R
C6 C 0.7954(3) 0.65180(17) 1.0862(4) 0.0425(7) Uani 1 1 d .
C7 C 0.7004(3) 0.65708(16) 0.9301(4) 0.0417(7) Uani 1 1 d .
C8 C 0.5988(3) 0.63795(16) 0.6841(4) 0.0391(7) Uani 1 1 d .
C9 C 0.5568(3) 0.61044(16) 0.5167(4) 0.0397(7) Uani 1 1 d .
C10 C 0.4422(3) 0.58972(18) 0.4355(4) 0.0458(7) Uani 1 1 d .
H10 H 0.3870 0.5955 0.4857 0.055 Uiso 1 1 calc R
C11 C 0.4091(3) 0.56082(19) 0.2819(4) 0.0525(8) Uani 1 1 d .
H11 H 0.3317 0.5472 0.2282 0.063 Uiso 1 1 calc R
C12 C 0.4894(4) 0.5520(2) 0.2073(4) 0.0587(9) Uani 1 1 d .
H12 H 0.4665 0.5323 0.1028 0.070 Uiso 1 1 calc R
C13 C 0.6038(3) 0.5719(2) 0.2860(4) 0.0612(10) Uani 1 1 d .
H13 H 0.6585 0.5657 0.2351 0.073 Uiso 1 1 calc R
C14 C 0.6375(3) 0.60103(19) 0.4401(4) 0.0507(8) Uani 1 1 d .
H14 H 0.7150 0.6145 0.4932 0.061 Uiso 1 1 calc R
C15 C 0.4365(3) 0.72902(18) 0.6740(4) 0.0486(8) Uani 1 1 d .
H15A H 0.4126 0.7244 0.5568 0.058 Uiso 1 1 calc R
H15B H 0.4519 0.7811 0.7013 0.058 Uiso 1 1 calc R
C16 C 0.3377(3) 0.70353(18) 0.7273(4) 0.0451(7) Uani 1 1 d .
C17 C 0.3308(3) 0.6331(2) 0.7807(4) 0.0606(9) Uani 1 1 d .
H17 H 0.3893 0.5990 0.7867 0.073 Uiso 1 1 calc R
C18 C 0.2375(4) 0.6123(3) 0.8259(5) 0.0770(12) Uani 1 1 d .
H18 H 0.2335 0.5642 0.8621 0.092 Uiso 1 1 calc R
C19 C 0.1507(4) 0.6622(3) 0.8175(5) 0.0823(14) Uani 1 1 d .
H19 H 0.0879 0.6482 0.8479 0.099 Uiso 1 1 calc R
C20 C 0.1574(3) 0.7321(3) 0.7643(6) 0.0811(14) Uani 1 1 d .
H20 H 0.0991 0.7663 0.7589 0.097 Uiso 1 1 calc R
C21 C 0.2496(3) 0.7531(2) 0.7184(4) 0.0611(10) Uani 1 1 d .
H21 H 0.2526 0.8010 0.6809 0.073 Uiso 1 1 calc R

loop_
_atom_site_aniso_label
_atom_site_aniso_U_11
_atom_site_aniso_U_22
_atom_site_aniso_U_33
_atom_site_aniso_U_23
_atom_site_aniso_U_13
_atom_site_aniso_U_12
I1 0.0554(2) 0.0750(2) 0.0889(3) 0.00561(14) 0.00963(15) 0.01782(12)
N1 0.0400(13) 0.0375(14) 0.0478(15) -0.0001(12) 0.0140(12) 0.0007(11)
N2 0.0463(14) 0.0382(15) 0.0434(15) 0.0023(12) 0.0128(12) 0.0054(12)
N3 0.0508(15) 0.0422(16) 0.0451(16) -0.0003(12) 0.0139(12) 0.0048(12)
C1 0.0454(17) 0.0460(19) 0.0477(19) -0.0025(15) 0.0164(15) -0.0021(14)
C2 0.0397(17) 0.048(2) 0.054(2) 0.0047(15) 0.0162(15) 0.0002(14)
C3 0.0512(19) 0.072(3) 0.0446(19) -0.0022(18) 0.0108(16) -0.0059(18)
C4 0.064(2) 0.071(3) 0.052(2) -0.0175(19) 0.0206(18) -0.001(2)
C5 0.053(2) 0.055(2) 0.055(2) -0.0071(17) 0.0193(17) 0.0031(16)
C6 0.0433(16) 0.0389(17) 0.0479(18) -0.0009(14) 0.0190(14) -0.0034(13)
C7 0.0436(16) 0.0334(16) 0.0487(18) 0.0008(14) 0.0171(14) -0.0016(13)
C8 0.0430(16) 0.0292(16) 0.0486(18) 0.0021(13) 0.0202(14) -0.0018(12)
C9 0.0459(17) 0.0276(15) 0.0465(17) 0.0029(13) 0.0171(14) 0.0008(12)
C10 0.0478(18) 0.0413(18) 0.0482(19) 0.0038(15) 0.0167(15) 0.0028(14)
C11 0.053(2) 0.048(2) 0.050(2) -0.0005(16) 0.0092(16) 0.0021(15)
C12 0.081(3) 0.049(2) 0.045(2) -0.0060(16) 0.0195(19) 0.0022(19)
C13 0.075(3) 0.057(2) 0.065(2) -0.0014(18) 0.040(2) 0.0026(19)
C14 0.0532(19) 0.046(2) 0.057(2) 0.0000(16) 0.0243(17) 0.0012(15)
C15 0.0552(19) 0.0368(18) 0.0502(19) 0.0045(14) 0.0139(16) 0.0131(15)
C16 0.0472(17) 0.047(2) 0.0354(16) -0.0065(14) 0.0076(13) 0.0079(14)
C17 0.062(2) 0.059(2) 0.065(2) 0.0091(19) 0.0269(19) 0.0107(18)
C18 0.075(3) 0.089(3) 0.068(3) 0.011(2) 0.025(2) -0.009(2)
C19 0.057(2) 0.126(5) 0.067(3) -0.025(3) 0.025(2) -0.013(3)
C20 0.049(2) 0.104(4) 0.086(3) -0.037(3) 0.019(2) 0.008(2)
C21 0.052(2) 0.060(2) 0.060(2) -0.0182(18) 0.0057(17) 0.0111(17)

loop_
_atom_type_symbol
_atom_type_description
_atom_type_scat_dispersion_real
_atom_type_scat_dispersion_imag
_atom_type_scat_source
C C 0.0033 0.0016 'International Tables Vol C Tables 4.2.6.8 and 6.1.1.4'
H H 0.0000 0.0000 'International Tables Vol C Tables 4.2.6.8 and 6.1.1.4'
N N 0.0061 0.0033 'International Tables Vol C Tables 4.2.6.8 and 6.1.1.4'
I I -0.4742 1.8119 'International Tables Vol C Tables 4.2.6.8 and 6.1.1.4'

loop_
_geom_angle_atom_site_label_1
_geom_angle_atom_site_label_2
_geom_angle_atom_site_label_3
_geom_angle
C8 N1 C7 103.4(2)
C8 N2 N3 110.3(2)
C8 N2 C15 130.8(3)
N3 N2 C15 118.8(2)
C7 N3 N2 102.4(2)
C2 C1 C6 120.2(3)
C2 C1 H1 119.9
C6 C1 H1 119.9
C1 C2 C3 120.9(3)
C1 C2 I1 119.6(2)
C3 C2 I1 119.4(3)
C4 C3 C2 118.7(3)
C4 C3 H3 120.7
C2 C3 H3 120.7
C5 C4 C3 121.1(3)
C5 C4 H4 119.5
C3 C4 H4 119.5
C4 C5 C6 120.3(3)
C4 C5 H5 119.9
C6 C5 H5 119.9
C1 C6 C5 118.9(3)
C1 C6 C7 120.0(3)
C5 C6 C7 121.1(3)
N3 C7 N1 114.5(3)
N3 C7 C6 122.6(3)
N1 C7 C6 122.9(3)
N1 C8 N2 109.3(3)
N1 C8 C9 124.3(3)
N2 C8 C9 126.3(3)
C14 C9 C10 118.7(3)
C14 C9 C8 118.1(3)
C10 C9 C8 123.1(3)
C11 C10 C9 120.6(3)
C11 C10 H10 119.7
C9 C10 H10 119.7
C12 C11 C10 120.2(3)
C12 C11 H11 119.9
C10 C11 H11 119.9
C11 C12 C13 120.2(3)
C11 C12 H12 119.9
C13 C12 H12 119.9
C12 C13 C14 119.9(3)
C12 C13 H13 120.1
C14 C13 H13 120.1
C13 C14 C9 120.4(3)
C13 C14 H14 119.8
C9 C14 H14 119.8
N2 C15 C16 113.2(3)
N2 C15 H15A 108.9
C16 C15 H15A 108.9
N2 C15 H15B 108.9
C16 C15 H15B 108.9
H15A C15 H15B 107.7
C17 C16 C21 118.8(3)
C17 C16 C15 122.7(3)
C21 C16 C15 118.5(3)
C16 C17 C18 120.4(4)
C16 C17 H17 119.8
C18 C17 H17 119.8
C19 C18 C17 120.3(5)
C19 C18 H18 119.9
C17 C18 H18 119.9
C20 C19 C18 119.3(4)
C20 C19 H19 120.3
C18 C19 H19 120.3
C19 C20 C21 120.7(4)
C19 C20 H20 119.7
C21 C20 H20 119.7
C20 C21 C16 120.5(4)
C20 C21 H21 119.8
C16 C21 H21 119.8

loop_
_geom_bond_atom_site_label_1
_geom_bond_atom_site_label_2
_geom_bond_distance
I1 C2 2.087(3)
N1 C8 1.325(4)
N1 C7 1.364(4)
N2 C8 1.350(4)
N2 N3 1.356(4)
N2 C15 1.455(4)
N3 C7 1.323(4)
C1 C2 1.374(5)
C1 C6 1.386(4)
C1 H1 0.9300
C2 C3 1.382(5)
C3 C4 1.376(5)
C3 H3 0.9300
C4 C5 1.371(5)
C4 H4 0.9300
C5 C6 1.389(4)
C5 H5 0.9300
C6 C7 1.458(4)
C8 C9 1.463(4)
C9 C14 1.382(4)
C9 C10 1.382(5)
C10 C11 1.368(5)
C10 H10 0.9300
C11 C12 1.365(5)
C11 H11 0.9300
C12 C13 1.373(5)
C12 H12 0.9300
C13 C14 1.373(5)
C13 H13 0.9300
C14 H14 0.9300
C15 C16 1.509(5)
C15 H15A 0.9700
C15 H15B 0.9700
C16 C17 1.365(5)
C16 C21 1.378(4)
C17 C18 1.383(5)
C17 H17 0.9300
C18 C19 1.373(7)
C18 H18 0.9300
C19 C20 1.357(7)
C19 H19 0.9300
C20 C21 1.374(6)
C20 H20 0.9300
C21 H21 0.9300

loop_
_geom_torsion_atom_site_label_1
_geom_torsion_atom_site_label_2
_geom_torsion_atom_site_label_3
_geom_torsion_atom_site_label_4
_geom_torsion
C8 N2 N3 C7 0.4(3)
C15 N2 N3 C7 -176.1(3)
C6 C1 C2 C3 0.4(5)
C6 C1 C2 I1 -178.9(2)
C1 C2 C3 C4 -0.9(5)
I1 C2 C3 C4 178.3(3)
C2 C3 C4 C5 0.6(6)
C3 C4 C5 C6 0.2(6)
C2 C1 C6 C5 0.5(5)
C2 C1 C6 C7 -178.0(3)
C4 C5 C6 C1 -0.7(5)
C4 C5 C6 C7 177.7(3)
N2 N3 C7 N1 0.1(3)
N2 N3 C7 C6 -179.6(3)
C8 N1 C7 N3 -0.6(3)
C8 N1 C7 C6 179.1(3)
C1 C6 C7 N3 169.0(3)
C5 C6 C7 N3 -9.5(5)
C1 C6 C7 N1 -10.7(4)
C5 C6 C7 N1 170.8(3)
C7 N1 C8 N2 0.8(3)
C7 N1 C8 C9 -179.8(3)
N3 N2 C8 N1 -0.8(3)
C15 N2 C8 N1 175.1(3)
N3 N2 C8 C9 179.9(3)
C15 N2 C8 C9 -4.2(5)
N1 C8 C9 C14 -38.8(4)
N2 C8 C9 C14 140.4(3)
N1 C8 C9 C10 137.6(3)
N2 C8 C9 C10 -43.2(5)
C14 C9 C10 C11 -0.3(5)
C8 C9 C10 C11 -176.7(3)
C9 C10 C11 C12 0.2(5)
C10 C11 C12 C13 0.1(5)
C11 C12 C13 C14 -0.2(6)
C12 C13 C14 C9 0.0(6)
C10 C9 C14 C13 0.2(5)
C8 C9 C14 C13 176.7(3)
C8 N2 C15 C16 110.1(4)
N3 N2 C15 C16 -74.2(4)
N2 C15 C16 C17 -25.8(4)
N2 C15 C16 C21 155.6(3)
C21 C16 C17 C18 -0.4(5)
C15 C16 C17 C18 -179.0(3)
C16 C17 C18 C19 0.0(6)
C17 C18 C19 C20 0.1(7)
C18 C19 C20 C21 0.3(7)
C19 C20 C21 C16 -0.8(6)
C17 C16 C21 C20 0.8(5)
C15 C16 C21 C20 179.5(3)
